data_1556398
loop_
_publ_author_name
'Xia, Yu-Xiang'
'Xie, Tao'
'Han, Ying'
'Chen, Chuan-Feng'

_publ_section_title
;
 Triptycene-derived calix[6]arene analogues: synthesis, structure and
 complexation with paraquat derivatives
;
_journal_issue 2
_journal_name_full 'Organic Chemistry Frontiers'
_journal_page_first 140
_journal_paper_doi 10.1039/c3qo00055a
_journal_volume 1
_journal_year 2014
_chemical_formula_sum 'C66 H58 Br2 Cl4 O8'
_chemical_formula_weight 1280.74
_space_group_IT_number 2
_space_group_name_Hall '-P 1'
_space_group_name_H-M_alt 'P -1'
_symmetry_cell_setting triclinic
_symmetry_space_group_name_H-M 'P -1'
_atom_sites_solution_hydrogens geom
_atom_sites_solution_primary direct
_atom_sites_solution_secondary difmap
_audit_creation_method SHELXL-97
_cell_angle_alpha 71.48(3)
_cell_angle_beta 71.12(3)
_cell_angle_gamma 72.93(3)
_cell_formula_units_Z 1
_cell_length_a 11.493(2)
_cell_length_b 11.851(2)
_cell_length_c 12.708(3)
_cell_measurement_reflns_used 5204
_cell_measurement_temperature 173(2)
_cell_measurement_theta_max 27.4725
_cell_measurement_theta_min 1.7474
_cell_volume 1517.4(6)
_computing_cell_refinement 'CrystalClear (Rigaku Inc., 2008)'
_computing_data_collection 'CrystalClear (Rigaku Inc., 2008)'
_computing_data_reduction 'CrystalClear (Rigaku Inc., 2008)'
_computing_molecular_graphics
;
Mercury: visualization and analysis of crystal structures, C. F. Macrae,
P. R. Edgington, P. McCabe, E. Pidcock, G. P. Shields, R. Taylor,
M. Towler and J. van de Streek, J. Appl. Cryst., 39, 453-457, 2006.
;
_computing_publication_material 'SHELX-97 (Sheldrick, 2008)'
_computing_structure_refinement 'SHELX-97 (Sheldrick, 2008)'
_computing_structure_solution 'SHELX-97 (Sheldrick, 2008)'
_diffrn_ambient_temperature 173(2)
_diffrn_detector_area_resol_mean 28.5714
_diffrn_measured_fraction_theta_full 0.999
_diffrn_measured_fraction_theta_max 0.999
_diffrn_measurement_device_type 'MM007HF + CCD (Saturn724+)'
_diffrn_measurement_method '\w scans at fixed \c = 45\%'
_diffrn_radiation_monochromator Confocal
_diffrn_radiation_source 'Rotating Anode'
_diffrn_radiation_type MoK\a
_diffrn_radiation_wavelength 0.71073
_diffrn_reflns_av_R_equivalents 0.0811
_diffrn_reflns_av_sigmaI/netI 0.0701
_diffrn_reflns_limit_h_max 13
_diffrn_reflns_limit_h_min -13
_diffrn_reflns_limit_k_max 14
_diffrn_reflns_limit_k_min -14
_diffrn_reflns_limit_l_max 15
_diffrn_reflns_limit_l_min -15
_diffrn_reflns_number 16886
_diffrn_reflns_theta_full 25.00
_diffrn_reflns_theta_max 25.00
_diffrn_reflns_theta_min 1.85
_exptl_absorpt_coefficient_mu 1.566
_exptl_absorpt_correction_T_max 1.0000
_exptl_absorpt_correction_T_min 0.5208
_exptl_absorpt_correction_type multi-scan
_exptl_absorpt_process_details 'CrystalClear (Rigaku Inc., 2008)'
_exptl_crystal_colour Colorless
_exptl_crystal_density_diffrn 1.402
_exptl_crystal_density_method 'not measured'
_exptl_crystal_description Plate
_exptl_crystal_F_000 656
_exptl_crystal_size_max 0.31
_exptl_crystal_size_mid 0.30
_exptl_crystal_size_min 0.06
_platon_squeeze_details
;
;
_refine_diff_density_max 1.202
_refine_diff_density_min -0.521
_refine_diff_density_rms 0.139
_refine_ls_extinction_method none
_refine_ls_goodness_of_fit_ref 1.138
_refine_ls_hydrogen_treatment constr
_refine_ls_matrix_type full
_refine_ls_number_parameters 440
_refine_ls_number_reflns 5342
_refine_ls_number_restraints 344
_refine_ls_restrained_S_all 1.132
_refine_ls_R_factor_all 0.1100
_refine_ls_R_factor_gt 0.0920
_refine_ls_shift/su_max 0.001
_refine_ls_shift/su_mean 0.000
_refine_ls_structure_factor_coef Fsqd
_refine_ls_weighting_details 'calc w=1/[\s^2^(Fo^2^)+(0.1487P)^2^+2.0855P] where P=(Fo^2^+2Fc^2^)/3'
_refine_ls_weighting_scheme calc
_refine_ls_wR_factor_gt 0.2566
_refine_ls_wR_factor_ref 0.2809
_reflns_number_gt 4320
_reflns_number_total 5342
_reflns_threshold_expression >2sigma(I)
_cod_data_source_file c3qo00055a.txt
_cod_data_source_block a3
_cod_original_cell_volume 1517.4(5)
_cod_original_sg_symbol_H-M P-1
_cod_database_code 1556398

loop_
_symmetry_equiv_pos_as_xyz
'x, y, z'
'-x, -y, -z'

loop_
_atom_site_label
_atom_site_type_symbol
_atom_site_fract_x
_atom_site_fract_y
_atom_site_fract_z
_atom_site_U_iso_or_equiv
_atom_site_adp_type
_atom_site_occupancy
_atom_site_symmetry_multiplicity
_atom_site_calc_flag
_atom_site_refinement_flags
_atom_site_disorder_assembly
_atom_site_disorder_group
Br1 Br 0.91208(13) 0.55450(13) 0.19926(12) 0.0503(6) Uani 0.436(2) 1 d PDU A 1
O1 O 0.8124(9) 0.4052(8) 0.4427(8) 0.0457(17) Uani 0.436(2) 1 d PDU A 1
O2 O 0.7266(15) 0.5629(11) 0.0692(10) 0.039(2) Uani 0.436(2) 1 d PDU A 1
C1 C 0.7673(11) 0.4892(11) 0.2557(10) 0.035(2) Uani 0.436(2) 1 d PDU A 1
C2 C 0.7308(11) 0.4241(12) 0.3713(10) 0.038(2) Uani 0.436(2) 1 d PDU A 1
C6 C 0.6954(13) 0.4988(14) 0.1843(11) 0.034(2) Uani 0.436(2) 1 d PDU A 1
C7 C 0.8203(15) 0.4974(13) -0.0064(12) 0.046(3) Uani 0.436(2) 1 d PDU A 1
H7B H 0.8482 0.5540 -0.0799 0.069 Uiso 0.436(2) 1 calc PR A 1
H7A H 0.7855 0.4378 -0.0187 0.069 Uiso 0.436(2) 1 calc PR A 1
H7C H 0.8920 0.4550 0.0271 0.069 Uiso 0.436(2) 1 calc PR A 1
C8 C 0.7961(15) 0.5048(12) 0.4877(12) 0.052(3) Uani 0.436(2) 1 d PDU A 1
H8C H 0.8759 0.5052 0.5000 0.078 Uiso 0.436(2) 1 calc PR A 1
H8B H 0.7318 0.4976 0.5610 0.078 Uiso 0.436(2) 1 calc PR A 1
H8A H 0.7692 0.5808 0.4336 0.078 Uiso 0.436(2) 1 calc PR A 1
Br1A Br 0.83247(12) 0.63041(11) 0.25751(10) 0.0585(5) Uani 0.564(2) 1 d PDU A 2
O1A O 0.7271(7) 0.4689(6) 0.4942(6) 0.0435(14) Uani 0.564(2) 1 d PDU A 2
O2A O 0.7089(10) 0.5894(8) 0.0964(7) 0.0350(19) Uani 0.564(2) 1 d PDU A 2
C1A C 0.7245(9) 0.5238(8) 0.2937(8) 0.0342(18) Uani 0.564(2) 1 d PDU A 2
C2A C 0.6880(10) 0.4575(9) 0.4047(8) 0.0367(18) Uani 0.564(2) 1 d PDU A 2
C6A C 0.6772(11) 0.5174(10) 0.2086(9) 0.034(2) Uani 0.564(2) 1 d PDU A 2
C7A C 0.8203(11) 0.5349(10) 0.0278(9) 0.045(2) Uani 0.564(2) 1 d PDU A 2
H7AB H 0.8480 0.5955 -0.0427 0.067 Uiso 0.564(2) 1 calc PR A 2
H7AA H 0.8050 0.4678 0.0082 0.067 Uiso 0.564(2) 1 calc PR A 2
H7AC H 0.8857 0.5033 0.0700 0.067 Uiso 0.564(2) 1 calc PR A 2
C8A C 0.8532(9) 0.4073(10) 0.4972(10) 0.050(2) Uani 0.564(2) 1 d PDU A 2
H8AB H 0.9083 0.4223 0.4194 0.075 Uiso 0.564(2) 1 calc PR A 2
H8AA H 0.8569 0.3196 0.5278 0.075 Uiso 0.564(2) 1 calc PR A 2
H8AC H 0.8810 0.4374 0.5464 0.075 Uiso 0.564(2) 1 calc PR A 2
Cl1 Cl 0.0635(3) 0.1533(4) 0.6741(3) 0.1351(13) Uani 1 1 d DU B 1
Cl2 Cl -0.1578(2) 0.2600(2) 0.82337(18) 0.0795(6) Uani 1 1 d DU B 1
O3 O 0.5477(3) 0.2333(3) 0.0781(3) 0.0412(9) Uani 1 1 d . . .
O4 O 0.4950(3) -0.1509(3) 0.2330(3) 0.0372(8) Uani 1 1 d . . .
C3 C 0.6121(6) 0.3807(5) 0.4263(5) 0.0448(12) Uani 1 1 d DU . .
C4 C 0.5542(5) 0.3842(4) 0.3458(4) 0.0379(12) Uani 1 1 d . A .
H4 H 0.4870 0.3431 0.3697 0.045 Uiso 1 1 calc R . .
C5 C 0.5896(5) 0.4457(4) 0.2302(4) 0.0340(11) Uani 1 1 d DU . .
C9 C 0.5250(6) 0.4539(5) 0.1399(5) 0.0442(13) Uani 1 1 d . A .
H9B H 0.4897 0.5407 0.1086 0.053 Uiso 1 1 calc R . .
H9A H 0.5890 0.4228 0.0761 0.053 Uiso 1 1 calc R . .
C10 C 0.4225(6) 0.3858(5) 0.1821(5) 0.0427(13) Uani 1 1 d . . .
C11 C 0.4363(5) 0.2770(4) 0.1521(4) 0.0354(11) Uani 1 1 d . A .
C12 C 0.6350(6) 0.1476(7) 0.1380(6) 0.0571(16) Uani 1 1 d . . .
H12B H 0.7113 0.1183 0.0827 0.086 Uiso 1 1 calc R . .
H12A H 0.5972 0.0787 0.1882 0.086 Uiso 1 1 calc R . .
H12C H 0.6566 0.1868 0.1843 0.086 Uiso 1 1 calc R . .
C13 C 0.3379(5) 0.2147(4) 0.1925(4) 0.0309(10) Uani 1 1 d . . .
C14 C 0.2278(5) 0.2567(4) 0.2671(4) 0.0340(11) Uani 1 1 d . A .
C15 C 0.2096(6) 0.3634(5) 0.2994(5) 0.0475(14) Uani 1 1 d . . .
H15 H 0.1330 0.3923 0.3500 0.057 Uiso 1 1 calc R A .
C16 C 0.3057(6) 0.4264(5) 0.2563(5) 0.0489(14) Uani 1 1 d . A .
H16 H 0.2930 0.5002 0.2771 0.059 Uiso 1 1 calc R . .
C17 C 0.3386(5) 0.0983(4) 0.1645(4) 0.0296(10) Uani 1 1 d . A .
H17 H 0.4182 0.0694 0.1093 0.035 Uiso 1 1 calc R . .
C18 C 0.3128(4) 0.0052(4) 0.2792(4) 0.0270(10) Uani 1 1 d . . .
C19 C 0.3839(4) -0.1082(4) 0.3090(4) 0.0293(10) Uani 1 1 d . A .
C20 C 0.4712(6) -0.2014(5) 0.1554(5) 0.0450(13) Uani 1 1 d . . .
H20A H 0.4172 -0.1386 0.1100 0.068 Uiso 1 1 calc R . .
H20B H 0.4291 -0.2693 0.1991 0.068 Uiso 1 1 calc R . .
H20C H 0.5511 -0.2310 0.1040 0.068 Uiso 1 1 calc R . .
C21 C 0.3486(5) -0.1844(4) 0.4199(4) 0.0357(11) Uani 1 1 d . . .
C22 C 0.4287(6) -0.3111(5) 0.4514(5) 0.0482(14) Uani 1 1 d . . .
H22A H 0.4279 -0.3589 0.4005 0.058 Uiso 1 1 calc R . .
H22B H 0.5166 -0.3038 0.4362 0.058 Uiso 1 1 calc R . .
C23 C 0.2417(5) -0.1393(5) 0.4962(4) 0.0379(12) Uani 1 1 d . A .
H23 H 0.2178 -0.1887 0.5715 0.045 Uiso 1 1 calc R . .
C24 C 0.1679(5) -0.0235(5) 0.4660(4) 0.0378(12) Uani 1 1 d . . .
H24 H 0.0951 0.0055 0.5202 0.045 Uiso 1 1 calc R A .
C25 C 0.2017(5) 0.0488(4) 0.3566(4) 0.0320(10) Uani 1 1 d . A .
C26 C 0.1317(5) 0.1741(5) 0.3083(4) 0.0350(11) Uani 1 1 d . . .
H26 H 0.0523 0.2035 0.3635 0.042 Uiso 1 1 calc R A .
C27 C 0.1109(5) 0.1686(5) 0.1971(4) 0.0360(11) Uani 1 1 d . A .
C28 C 0.2216(5) 0.1255(4) 0.1204(4) 0.0319(10) Uani 1 1 d . . .
C29 C 0.2188(6) 0.1105(5) 0.0174(5) 0.0425(13) Uani 1 1 d . A .
H29 H 0.2942 0.0831 -0.0354 0.051 Uiso 1 1 calc R . .
C30 C 0.1013(6) 0.1371(6) -0.0065(5) 0.0512(15) Uani 1 1 d . . .
H30 H 0.0979 0.1272 -0.0767 0.061 Uiso 1 1 calc R A .
C31 C -0.0085(6) 0.1768(5) 0.0680(5) 0.0478(14) Uani 1 1 d . A .
H31 H -0.0868 0.1926 0.0500 0.057 Uiso 1 1 calc R . .
C32 C -0.0049(5) 0.1942(5) 0.1722(5) 0.0435(13) Uani 1 1 d . . .
H32 H -0.0803 0.2229 0.2242 0.052 Uiso 1 1 calc R A .
C34 C -0.0876(8) 0.1442(8) 0.7528(8) 0.087(2) Uani 1 1 d DU . .
H34B H -0.0865 0.0646 0.8098 0.104 Uiso 1 1 calc R B 1
H34A H -0.1381 0.1486 0.7010 0.104 Uiso 1 1 calc R B 1

loop_
_atom_site_aniso_label
_atom_site_aniso_U_11
_atom_site_aniso_U_22
_atom_site_aniso_U_33
_atom_site_aniso_U_23
_atom_site_aniso_U_13
_atom_site_aniso_U_12
Br1 0.0476(9) 0.0599(10) 0.0470(9) 0.0018(7) -0.0169(6) -0.0273(7)
O1 0.053(4) 0.051(3) 0.042(3) -0.009(3) -0.021(3) -0.016(3)
O2 0.046(4) 0.031(4) 0.032(4) 0.003(3) -0.009(4) -0.012(3)
C1 0.042(4) 0.034(4) 0.034(4) -0.008(3) -0.013(4) -0.010(4)
C2 0.045(4) 0.038(4) 0.039(4) -0.006(3) -0.020(3) -0.013(3)
C6 0.042(4) 0.029(4) 0.029(4) 0.001(3) -0.011(3) -0.010(3)
C7 0.052(5) 0.043(5) 0.035(5) -0.007(4) -0.005(4) -0.006(5)
C8 0.058(5) 0.057(5) 0.049(4) -0.016(4) -0.020(4) -0.011(4)
Br1A 0.0771(9) 0.0594(8) 0.0543(7) 0.0058(5) -0.0271(6) -0.0471(7)
O1A 0.052(3) 0.050(3) 0.040(3) -0.015(3) -0.019(3) -0.016(3)
O2A 0.041(3) 0.032(4) 0.025(3) 0.003(3) -0.005(3) -0.013(3)
C1A 0.040(4) 0.035(3) 0.033(3) -0.007(3) -0.012(3) -0.014(3)
C2A 0.049(4) 0.036(3) 0.033(3) -0.008(3) -0.018(3) -0.013(3)
C6A 0.044(3) 0.029(3) 0.029(4) 0.001(3) -0.013(3) -0.013(3)
C7A 0.051(4) 0.038(4) 0.035(4) -0.002(3) -0.003(4) -0.010(4)
C8A 0.054(4) 0.058(4) 0.048(4) -0.013(4) -0.024(4) -0.014(4)
Cl1 0.112(2) 0.191(3) 0.142(2) -0.109(2) 0.0091(18) -0.063(2)
Cl2 0.0857(13) 0.0856(13) 0.0786(13) -0.0222(10) -0.0370(11) -0.0147(11)
O3 0.050(2) 0.053(2) 0.0253(17) -0.0038(16) -0.0047(16) -0.0298(18)
O4 0.043(2) 0.0391(18) 0.0337(18) -0.0099(15) -0.0132(15) -0.0105(16)
C3 0.062(3) 0.035(2) 0.042(3) 0.003(2) -0.026(2) -0.017(2)
C4 0.052(3) 0.027(2) 0.036(3) 0.002(2) -0.014(2) -0.018(2)
C5 0.049(3) 0.027(2) 0.032(2) -0.0005(18) -0.016(2) -0.018(2)
C9 0.071(4) 0.040(3) 0.034(3) -0.002(2) -0.021(3) -0.030(3)
C10 0.061(3) 0.037(3) 0.042(3) -0.002(2) -0.027(3) -0.020(3)
C11 0.049(3) 0.035(3) 0.027(2) 0.001(2) -0.021(2) -0.014(2)
C12 0.044(3) 0.079(4) 0.058(4) -0.028(3) -0.011(3) -0.018(3)
C13 0.041(3) 0.031(2) 0.026(2) 0.0036(19) -0.021(2) -0.013(2)
C14 0.039(3) 0.033(2) 0.031(2) 0.000(2) -0.014(2) -0.013(2)
C15 0.047(3) 0.046(3) 0.053(3) -0.016(3) -0.012(3) -0.012(3)
C16 0.061(4) 0.036(3) 0.056(4) -0.011(3) -0.023(3) -0.010(3)
C17 0.035(2) 0.034(2) 0.024(2) -0.0004(19) -0.0140(19) -0.015(2)
C18 0.033(2) 0.031(2) 0.024(2) -0.0039(18) -0.0115(19) -0.016(2)
C19 0.036(2) 0.035(2) 0.025(2) -0.0066(19) -0.011(2) -0.017(2)
C20 0.058(3) 0.048(3) 0.036(3) -0.021(2) -0.010(3) -0.011(3)
C21 0.050(3) 0.037(3) 0.029(2) -0.006(2) -0.018(2) -0.015(2)
C22 0.080(4) 0.033(3) 0.032(3) 0.002(2) -0.026(3) -0.012(3)
C23 0.057(3) 0.038(3) 0.022(2) 0.003(2) -0.011(2) -0.025(2)
C24 0.043(3) 0.050(3) 0.028(2) -0.010(2) -0.006(2) -0.026(2)
C25 0.036(3) 0.040(3) 0.029(2) -0.008(2) -0.012(2) -0.019(2)
C26 0.036(3) 0.040(3) 0.032(3) -0.010(2) -0.009(2) -0.010(2)
C27 0.040(3) 0.038(3) 0.035(3) 0.000(2) -0.018(2) -0.017(2)
C28 0.038(3) 0.030(2) 0.031(2) 0.0017(19) -0.015(2) -0.014(2)
C29 0.053(3) 0.045(3) 0.038(3) 0.002(2) -0.025(3) -0.020(3)
C30 0.072(4) 0.058(3) 0.036(3) 0.007(3) -0.035(3) -0.030(3)
C31 0.045(3) 0.053(3) 0.050(3) 0.006(3) -0.031(3) -0.016(3)
C32 0.047(3) 0.041(3) 0.048(3) 0.001(2) -0.026(3) -0.015(2)
C34 0.093(5) 0.083(5) 0.101(5) -0.035(4) -0.022(4) -0.033(4)

loop_
_atom_type_symbol
_atom_type_description
_atom_type_scat_dispersion_real
_atom_type_scat_dispersion_imag
_atom_type_scat_source
C C 0.0033 0.0016 'International Tables Vol C Tables 4.2.6.8 and 6.1.1.4'
H H 0.0000 0.0000 'International Tables Vol C Tables 4.2.6.8 and 6.1.1.4'
Br Br -0.2901 2.4595 'International Tables Vol C Tables 4.2.6.8 and 6.1.1.4'
Cl Cl 0.1484 0.1585 'International Tables Vol C Tables 4.2.6.8 and 6.1.1.4'
O O 0.0106 0.0060 'International Tables Vol C Tables 4.2.6.8 and 6.1.1.4'

loop_
_geom_angle_atom_site_label_1
_geom_angle_atom_site_label_2
_geom_angle_atom_site_label_3
_geom_angle
_geom_angle_site_symmetry_1
_geom_angle_site_symmetry_3
C8 O1 C2 114.5(10) . .
C6 O2 C7 116.0(11) . .
C6 C1 C2 117.5(10) . .
C6 C1 Br1 120.7(8) . .
C2 C1 Br1 121.8(8) . .
C1 C2 O1 117.1(9) . .
C1 C2 C3 125.5(9) . .
O1 C2 C3 117.2(9) . .
C1 C6 O2 119.9(12) . .
C1 C6 C5 118.5(10) . .
O2 C6 C5 121.6(12) . .
C2A O1A C8A 114.6(8) . .
C7A O2A C6A 113.1(8) . .
C2A C1A C6A 120.5(8) . .
C2A C1A Br1A 120.1(6) . .
C6A C1A Br1A 119.4(7) . .
C3 C2A C1A 118.1(7) . .
C3 C2A O1A 120.2(7) . .
C1A C2A O1A 121.7(8) . .
C1A C6A O2A 120.8(9) . .
C1A C6A C5 122.9(8) . .
O2A C6A C5 116.1(9) . .
O2A C7A H7AB 109.5 . .
O2A C7A H7AA 109.5 . .
H7AB C7A H7AA 109.5 . .
O2A C7A H7AC 109.5 . .
H7AB C7A H7AC 109.5 . .
H7AA C7A H7AC 109.5 . .
O1A C8A H8AB 109.5 . .
O1A C8A H8AA 109.5 . .
H8AB C8A H8AA 109.5 . .
O1A C8A H8AC 109.5 . .
H8AB C8A H8AC 109.5 . .
H8AA C8A H8AC 109.5 . .
C11 O3 C12 112.3(4) . .
C19 O4 C20 111.8(4) . .
C2A C3 C4 121.1(6) . .
C2A C3 C2 26.5(5) . .
C4 C3 C2 111.1(6) . .
C2A C3 C22 117.1(6) . 2_656
C4 C3 C22 120.5(5) . 2_656
C2 C3 C22 126.6(6) . 2_656
C3 C4 C5 123.1(5) . .
C3 C4 H4 118.4 . .
C5 C4 H4 118.4 . .
C4 C5 C6 122.7(7) . .
C4 C5 C6A 113.1(6) . .
C6 C5 C6A 16.5(8) . .
C4 C5 C9 124.2(4) . .
C6 C5 C9 112.9(7) . .
C6A C5 C9 121.9(6) . .
C10 C9 C5 114.7(4) . .
C10 C9 H9B 108.6 . .
C5 C9 H9B 108.6 . .
C10 C9 H9A 108.6 . .
C5 C9 H9A 108.6 . .
H9B C9 H9A 107.6 . .
C11 C10 C16 116.5(5) . .
C11 C10 C9 122.0(5) . .
C16 C10 C9 121.4(5) . .
O3 C11 C13 119.6(4) . .
O3 C11 C10 119.4(5) . .
C13 C11 C10 121.0(5) . .
O3 C12 H12B 109.5 . .
O3 C12 H12A 109.5 . .
H12B C12 H12A 109.5 . .
O3 C12 H12C 109.5 . .
H12B C12 H12C 109.5 . .
H12A C12 H12C 109.5 . .
C14 C13 C11 119.8(4) . .
C14 C13 C17 113.6(4) . .
C11 C13 C17 126.5(4) . .
C13 C14 C15 121.4(5) . .
C13 C14 C26 113.3(4) . .
C15 C14 C26 125.3(5) . .
C16 C15 C14 118.4(5) . .
C16 C15 H15 120.8 . .
C14 C15 H15 120.8 . .
C15 C16 C10 122.8(5) . .
C15 C16 H16 118.6 . .
C10 C16 H16 118.6 . .
C18 C17 C13 106.0(4) . .
C18 C17 C28 105.0(4) . .
C13 C17 C28 106.2(4) . .
C18 C17 H17 113.0 . .
C13 C17 H17 113.0 . .
C28 C17 H17 113.0 . .
C19 C18 C25 121.1(4) . .
C19 C18 C17 126.8(4) . .
C25 C18 C17 112.1(4) . .
C18 C19 O4 121.2(4) . .
C18 C19 C21 120.4(4) . .
O4 C19 C21 118.4(4) . .
O4 C20 H20A 109.5 . .
O4 C20 H20B 109.5 . .
H20A C20 H20B 109.5 . .
O4 C20 H20C 109.5 . .
H20A C20 H20C 109.5 . .
H20B C20 H20C 109.5 . .
C23 C21 C19 118.0(5) . .
C23 C21 C22 122.4(5) . .
C19 C21 C22 119.6(5) . .
C3 C22 C21 115.1(5) 2_656 .
C3 C22 H22A 108.5 2_656 .
C21 C22 H22A 108.5 . .
C3 C22 H22B 108.5 2_656 .
C21 C22 H22B 108.5 . .
H22A C22 H22B 107.5 . .
C21 C23 C24 122.0(5) . .
C21 C23 H23 119.0 . .
C24 C23 H23 119.0 . .
C25 C24 C23 119.4(5) . .
C25 C24 H24 120.3 . .
C23 C24 H24 120.3 . .
C24 C25 C18 119.1(5) . .
C24 C25 C26 126.6(5) . .
C18 C25 C26 114.3(4) . .
C25 C26 C27 106.0(4) . .
C25 C26 C14 105.3(4) . .
C27 C26 C14 104.0(4) . .
C25 C26 H26 113.6 . .
C27 C26 H26 113.6 . .
C14 C26 H26 113.6 . .
C32 C27 C28 120.2(5) . .
C32 C27 C26 125.9(5) . .
C28 C27 C26 113.7(4) . .
C29 C28 C27 121.0(5) . .
C29 C28 C17 126.4(5) . .
C27 C28 C17 112.6(4) . .
C28 C29 C30 118.0(5) . .
C28 C29 H29 121.0 . .
C30 C29 H29 121.0 . .
C31 C30 C29 122.1(5) . .
C31 C30 H30 118.9 . .
C29 C30 H30 118.9 . .
C30 C31 C32 119.6(5) . .
C30 C31 H31 120.2 . .
C32 C31 H31 120.2 . .
C27 C32 C31 118.9(5) . .
C27 C32 H32 120.5 . .
C31 C32 H32 120.5 . .
Cl1 C34 Cl2 112.0(5) . .
Cl1 C34 H34B 109.2 . .
Cl2 C34 H34B 109.2 . .
Cl1 C34 H34A 109.2 . .
Cl2 C34 H34A 109.2 . .
H34B C34 H34A 107.9 . .

loop_
_geom_bond_atom_site_label_1
_geom_bond_atom_site_label_2
_geom_bond_distance
_geom_bond_site_symmetry_2
Br1 C1 1.875(11) .
O1 C8 1.409(13) .
O1 C2 1.432(12) .
O2 C6 1.400(13) .
O2 C7 1.413(14) .
C1 C6 1.373(14) .
C1 C2 1.413(13) .
C2 C3 1.477(12) .
C6 C5 1.404(13) .
C7 H7B 0.9800 .
C7 H7A 0.9800 .
C7 H7C 0.9800 .
C8 H8C 0.9800 .
C8 H8B 0.9800 .
C8 H8A 0.9800 .
Br1A C1A 1.878(8) .
O1A C2A 1.406(10) .
O1A C8A 1.425(11) .
O2A C7A 1.402(12) .
O2A C6A 1.403(11) .
C1A C2A 1.374(11) .
C1A C6A 1.389(12) .
C2A C3 1.349(10) .
C6A C5 1.409(11) .
C7A H7AB 0.9800 .
C7A H7AA 0.9800 .
C7A H7AC 0.9800 .
C8A H8AB 0.9800 .
C8A H8AA 0.9800 .
C8A H8AC 0.9800 .
Cl1 C34 1.716(9) .
Cl2 C34 1.733(8) .
O3 C11 1.390(6) .
O3 C12 1.422(8) .
O4 C19 1.397(6) .
O4 C20 1.432(6) .
C3 C4 1.373(7) .
C3 C22 1.501(7) 2_656
C4 C5 1.401(7) .
C4 H4 0.9500 .
C5 C9 1.522(7) .
C9 C10 1.483(8) .
C9 H9B 0.9900 .
C9 H9A 0.9900 .
C10 C11 1.409(7) .
C10 C16 1.418(8) .
C11 C13 1.401(7) .
C12 H12B 0.9800 .
C12 H12A 0.9800 .
C12 H12C 0.9800 .
C13 C14 1.379(7) .
C13 C17 1.527(6) .
C14 C15 1.389(7) .
C14 C26 1.545(7) .
C15 C16 1.383(8) .
C15 H15 0.9500 .
C16 H16 0.9500 .
C17 C18 1.523(6) .
C17 C28 1.530(6) .
C17 H17 1.0000 .
C18 C19 1.360(7) .
C18 C25 1.409(7) .
C19 C21 1.415(7) .
C20 H20A 0.9800 .
C20 H20B 0.9800 .
C20 H20C 0.9800 .
C21 C23 1.381(7) .
C21 C22 1.519(7) .
C22 C3 1.501(7) 2_656
C22 H22A 0.9900 .
C22 H22B 0.9900 .
C23 C24 1.394(8) .
C23 H23 0.9500 .
C24 C25 1.381(7) .
C24 H24 0.9500 .
C25 C26 1.507(7) .
C26 C27 1.531(7) .
C26 H26 1.0000 .
C27 C32 1.392(7) .
C27 C28 1.400(7) .
C28 C29 1.388(7) .
C29 C30 1.404(8) .
C29 H29 0.9500 .
C30 C31 1.368(9) .
C30 H30 0.9500 .
C31 C32 1.419(8) .
C31 H31 0.9500 .
C32 H32 0.9500 .
C34 H34B 0.9900 .
C34 H34A 0.9900 .

loop_
_geom_torsion_atom_site_label_1
_geom_torsion_atom_site_label_2
_geom_torsion_atom_site_label_3
_geom_torsion_atom_site_label_4
_geom_torsion
_geom_torsion_site_symmetry_1
_geom_torsion_site_symmetry_4
C6 C1 C2 O1 174.6(12) . .
Br1 C1 C2 O1 -2.7(17) . .
C6 C1 C2 C3 -9(2) . .
Br1 C1 C2 C3 173.2(9) . .
C8 O1 C2 C1 81.9(16) . .
C8 O1 C2 C3 -94.3(13) . .
C2 C1 C6 O2 179.6(12) . .
Br1 C1 C6 O2 -3.0(19) . .
C2 C1 C6 C5 1(2) . .
Br1 C1 C6 C5 178.4(9) . .
C7 O2 C6 C1 83.3(19) . .
C7 O2 C6 C5 -98.2(17) . .
C6A C1A C2A C3 4.3(15) . .
Br1A C1A C2A C3 -178.9(7) . .
C6A C1A C2A O1A -175.3(10) . .
Br1A C1A C2A O1A 1.5(14) . .
C8A O1A C2A C3 103.1(11) . .
C8A O1A C2A C1A -77.3(12) . .
C2A C1A C6A O2A 176.7(10) . .
Br1A C1A C6A O2A -0.1(14) . .
C2A C1A C6A C5 0.9(17) . .
Br1A C1A C6A C5 -175.9(7) . .
C7A O2A C6A C1A 87.3(13) . .
C7A O2A C6A C5 -96.7(12) . .
C1A C2A C3 C4 -11.8(13) . .
O1A C2A C3 C4 167.8(7) . .
C1A C2A C3 C2 62.9(14) . .
O1A C2A C3 C2 -117.5(18) . .
C1A C2A C3 C22 -178.8(8) . 2_656
O1A C2A C3 C22 0.8(12) . 2_656
C1 C2 C3 C2A -103(2) . .
O1 C2 C3 C2A 73.2(15) . .
C1 C2 C3 C4 14.9(16) . .
O1 C2 C3 C4 -169.1(9) . .
C1 C2 C3 C22 179.8(10) . 2_656
O1 C2 C3 C22 -4.2(15) . 2_656
C2A C3 C4 C5 14.6(10) . .
C2 C3 C4 C5 -12.9(9) . .
C22 C3 C4 C5 -178.8(5) 2_656 .
C3 C4 C5 C6 6.5(11) . .
C3 C4 C5 C6A -8.6(9) . .
C3 C4 C5 C9 -178.3(5) . .
C1 C6 C5 C4 0.4(17) . .
O2 C6 C5 C4 -178.1(9) . .
C1 C6 C5 C6A 59(3) . .
O2 C6 C5 C6A -120(4) . .
C1 C6 C5 C9 -175.2(11) . .
O2 C6 C5 C9 6.3(16) . .
C1A C6A C5 C4 1.1(13) . .
O2A C6A C5 C4 -174.9(7) . .
C1A C6A C5 C6 -128(4) . .
O2A C6A C5 C6 56(3) . .
C1A C6A C5 C9 171.0(9) . .
O2A C6A C5 C9 -4.9(12) . .
C4 C5 C9 C10 -2.8(8) . .
C6 C5 C9 C10 172.8(8) . .
C6A C5 C9 C10 -171.6(7) . .
C5 C9 C10 C11 -107.5(6) . .
C5 C9 C10 C16 71.8(7) . .
C12 O3 C11 C13 -88.5(5) . .
C12 O3 C11 C10 93.7(5) . .
C16 C10 C11 O3 178.9(4) . .
C9 C10 C11 O3 -1.8(7) . .
C16 C10 C11 C13 1.1(7) . .
C9 C10 C11 C13 -179.6(4) . .
O3 C11 C13 C14 179.2(4) . .
C10 C11 C13 C14 -3.1(7) . .
O3 C11 C13 C17 0.5(7) . .
C10 C11 C13 C17 178.3(4) . .
C11 C13 C14 C15 2.9(7) . .
C17 C13 C14 C15 -178.3(5) . .
C11 C13 C14 C26 -177.0(4) . .
C17 C13 C14 C26 1.8(5) . .
C13 C14 C15 C16 -0.8(8) . .
C26 C14 C15 C16 179.1(5) . .
C14 C15 C16 C10 -1.1(9) . .
C11 C10 C16 C15 1.0(8) . .
C9 C10 C16 C15 -178.3(5) . .
C14 C13 C17 C18 -56.7(5) . .
C11 C13 C17 C18 122.0(5) . .
C14 C13 C17 C28 54.6(5) . .
C11 C13 C17 C28 -126.7(5) . .
C13 C17 C18 C19 -126.0(5) . .
C28 C17 C18 C19 121.8(5) . .
C13 C17 C18 C25 54.4(5) . .
C28 C17 C18 C25 -57.8(5) . .
C25 C18 C19 O4 -179.1(4) . .
C17 C18 C19 O4 1.4(7) . .
C25 C18 C19 C21 -1.1(7) . .
C17 C18 C19 C21 179.4(4) . .
C20 O4 C19 C18 -84.5(5) . .
C20 O4 C19 C21 97.5(5) . .
C18 C19 C21 C23 -0.9(7) . .
O4 C19 C21 C23 177.1(4) . .
C18 C19 C21 C22 179.6(5) . .
O4 C19 C21 C22 -2.3(7) . .
C23 C21 C22 C3 -3.7(8) . 2_656
C19 C21 C22 C3 175.7(5) . 2_656
C19 C21 C23 C24 1.4(7) . .
C22 C21 C23 C24 -179.2(5) . .
C21 C23 C24 C25 0.3(7) . .
C23 C24 C25 C18 -2.3(7) . .
C23 C24 C25 C26 178.2(5) . .
C19 C18 C25 C24 2.8(7) . .
C17 C18 C25 C24 -177.6(4) . .
C19 C18 C25 C26 -177.7(4) . .
C17 C18 C25 C26 1.9(5) . .
C24 C25 C26 C27 -126.8(5) . .
C18 C25 C26 C27 53.7(5) . .
C24 C25 C26 C14 123.4(5) . .
C18 C25 C26 C14 -56.0(5) . .
C13 C14 C26 C25 54.0(5) . .
C15 C14 C26 C25 -125.9(5) . .
C13 C14 C26 C27 -57.2(5) . .
C15 C14 C26 C27 122.9(5) . .
C25 C26 C27 C32 122.0(5) . .
C14 C26 C27 C32 -127.3(5) . .
C25 C26 C27 C28 -53.6(6) . .
C14 C26 C27 C28 57.1(5) . .
C32 C27 C28 C29 1.7(7) . .
C26 C27 C28 C29 177.6(4) . .
C32 C27 C28 C17 -178.0(4) . .
C26 C27 C28 C17 -2.1(6) . .
C18 C17 C28 C29 -121.9(5) . .
C13 C17 C28 C29 126.1(5) . .
C18 C17 C28 C27 57.8(5) . .
C13 C17 C28 C27 -54.2(5) . .
C27 C28 C29 C30 -1.5(8) . .
C17 C28 C29 C30 178.1(5) . .
C28 C29 C30 C31 0.1(8) . .
C29 C30 C31 C32 1.2(9) . .
C28 C27 C32 C31 -0.5(8) . .
C26 C27 C32 C31 -175.8(5) . .
C30 C31 C32 C27 -0.9(8) . .

loop_
_platon_squeeze_void_nr
_platon_squeeze_void_average_x
_platon_squeeze_void_average_y
_platon_squeeze_void_average_z
_platon_squeeze_void_volume
_platon_squeeze_void_count_electrons
_platon_squeeze_void_content
1 0.500 0.000 0.500 113 43 ' '
